data_1568916
loop_
_publ_author_name
'Komura, Mao'
'Sotome, Hikaru'
'Miyasaka, Hiroshi'
'Ogawa, Takuji'
'Tani, Yosuke'

_publ_section_title
;
 Photoinduced crystal melting with luminescence evolution based on
 conformational isomerisation.
;
_journal_issue 20
_journal_name_full 'Chemical science'
_journal_page_first 5302
_journal_page_last 5308
_journal_paper_doi 10.1039/d3sc00838j
_journal_volume 14
_journal_year 2023
_chemical_formula_moiety 'C28 H44 Br2 O3 S Si2'
_chemical_formula_sum 'C28 H44 Br2 O3 S Si2'
_chemical_formula_weight 676.69
_space_group_crystal_system monoclinic
_space_group_IT_number 14
_space_group_name_Hall '-P 2yn'
_space_group_name_H-M_alt 'P 1 21/n 1'
_atom_sites_solution_hydrogens geom
_atom_sites_solution_primary dual
_audit_creation_date 2022-04-14
_audit_creation_method
;
Olex2 1.3
(compiled 2020.11.12 svn.r5f609507 for OlexSys, GUI svn.r6408)
;
_audit_update_record
;
2022-07-12 deposited with the CCDC.	2023-04-20 downloaded from the CCDC.
;
_cell_angle_alpha 90
_cell_angle_beta 95.646(2)
_cell_angle_gamma 90
_cell_formula_units_Z 4
_cell_length_a 14.1870(4)
_cell_length_b 9.2501(3)
_cell_length_c 26.1208(7)
_cell_measurement_reflns_used 11694
_cell_measurement_temperature 223
_cell_measurement_theta_max 26.1660
_cell_measurement_theta_min 1.5610
_cell_volume 3411.23(17)
_computing_cell_refinement 'CrysAlisPro 1.171.40.75a (Rigaku OD, 2020)'
_computing_data_collection 'CrysAlisPro 1.171.40.75a (Rigaku OD, 2020)'
_computing_data_reduction 'CrysAlisPro 1.171.40.75a (Rigaku OD, 2020)'
_computing_molecular_graphics 'Olex2 1.3 (Dolomanov et al., 2009)'
_computing_publication_material 'Olex2 1.3 (Dolomanov et al., 2009)'
_computing_structure_refinement 'SHELXL 2018/3 (Sheldrick, 2015)'
_computing_structure_solution 'SHELXT 2018/2 (Sheldrick, 2018)'
_diffrn_ambient_temperature 223
_diffrn_detector 'Rigaku HyPix-6000 area detector'
_diffrn_detector_area_resol_mean 10.0
_diffrn_detector_type 'HPC area detector'
_diffrn_measured_fraction_theta_full 1.000
_diffrn_measured_fraction_theta_max 0.841
_diffrn_measurement_details
;
List of Runs (angles in degrees, time in seconds):

  # Type    Start    End  Width  t~exp~   \w     \q     \k     \f   Frames
#--------------------------------------------------------------------------
  1  \w     14.00  63.00   0.50    1.50    --   12.33-119.00  47.00   98
  2  \w      4.00  34.00   0.50    1.50    --   12.33 -57.00 -60.00   60
  3  \w    -54.00 -15.00   0.50    1.50    --   12.33 -57.00 -60.00   78
  4  \w     -8.00  19.00   0.50    1.50    --   12.33 -99.00 -60.00   54
  5  \w     33.00  84.00   0.50    1.50    --   12.33-156.00-108.00  102
  6  \w    -11.00  21.00   0.50    1.50    --   12.33 -99.00-180.00   64
  7  \w    -81.00  11.00   0.50    1.50    --   -7.17 -57.00   0.00  184
  8  \w    -81.00  16.00   0.50    1.50    --   -7.17 -57.00  90.00  194
;
_diffrn_measurement_device 'four-circle diffractometer'
_diffrn_measurement_device_type 'Rigaku XtaLAB Synergy-R'
_diffrn_measurement_method '\w scans'
_diffrn_orient_matrix_type 'CrysAlisPro convention (1999,Acta A55,543-557)'
_diffrn_orient_matrix_UB_11 0.0304737000
_diffrn_orient_matrix_UB_12 -0.0004630000
_diffrn_orient_matrix_UB_13 0.0232104000
_diffrn_orient_matrix_UB_21 0.0048253000
_diffrn_orient_matrix_UB_22 -0.0760832000
_diffrn_orient_matrix_UB_23 -0.0019483000
_diffrn_orient_matrix_UB_31 0.0396350000
_diffrn_orient_matrix_UB_32 0.0096366000
_diffrn_orient_matrix_UB_33 -0.0142172000
_diffrn_radiation_monochromator 'multi-layer mirror optics'
_diffrn_radiation_probe x-ray
_diffrn_radiation_type 'Mo K\a'
_diffrn_radiation_wavelength 0.71073
_diffrn_reflns_av_R_equivalents 0.0644
_diffrn_reflns_av_unetI/netI 0.0651
_diffrn_reflns_Laue_measured_fraction_full 1.000
_diffrn_reflns_Laue_measured_fraction_max 0.841
_diffrn_reflns_limit_h_max 17
_diffrn_reflns_limit_h_min -19
_diffrn_reflns_limit_k_max 12
_diffrn_reflns_limit_k_min -11
_diffrn_reflns_limit_l_max 32
_diffrn_reflns_limit_l_min -33
_diffrn_reflns_number 39795
_diffrn_reflns_point_group_measured_fraction_full 1.000
_diffrn_reflns_point_group_measured_fraction_max 0.841
_diffrn_reflns_theta_full 25.242
_diffrn_reflns_theta_max 30.494
_diffrn_reflns_theta_min 1.567
_diffrn_source 'rotating anode X-ray generator'
_diffrn_source_type PhotonJet-R
_exptl_absorpt_coefficient_mu 2.533
_exptl_absorpt_correction_T_max 1.00000
_exptl_absorpt_correction_T_min 0.54573
_exptl_absorpt_correction_type multi-scan
_exptl_absorpt_process_details
;
CrysAlisPro 1.171.40.75a (Rigaku Oxford Diffraction, 2020)
Empirical absorption correction using spherical harmonics,
 implemented in SCALE3 ABSPACK scaling algorithm.
;
_exptl_crystal_colour colourless
_exptl_crystal_colour_primary colourless
_exptl_crystal_density_diffrn 1.318
_exptl_crystal_description prism
_exptl_crystal_F_000 1400
_exptl_crystal_size_max 0.4
_exptl_crystal_size_mid 0.2
_exptl_crystal_size_min 0.1
_refine_diff_density_max 0.719
_refine_diff_density_min -0.297
_refine_diff_density_rms 0.064
_refine_ls_extinction_method none
_refine_ls_goodness_of_fit_ref 1.009
_refine_ls_hydrogen_treatment constr
_refine_ls_matrix_type full
_refine_ls_number_parameters 337
_refine_ls_number_reflns 8766
_refine_ls_number_restraints 0
_refine_ls_restrained_S_all 1.009
_refine_ls_R_factor_all 0.1273
_refine_ls_R_factor_gt 0.0642
_refine_ls_shift/su_max 0.001
_refine_ls_shift/su_mean 0.000
_refine_ls_structure_factor_coef Fsqd
_refine_ls_weighting_details 'w=1/[\s^2^(Fo^2^)+(0.0475P)^2^+4.1291P] where P=(Fo^2^+2Fc^2^)/3'
_refine_ls_weighting_scheme calc
_refine_ls_wR_factor_gt 0.1206
_refine_ls_wR_factor_ref 0.1394
_reflns_Friedel_coverage 0.000
_reflns_number_gt 5167
_reflns_number_total 8766
_reflns_threshold_expression 'I > 2\s(I)'
_cod_data_source_file d3sc00838j5.cif
_cod_data_source_block SO_223K
_cod_depositor_comments 'Adding full bibliography for 1568914--1568920.cif.'
_cod_database_code 1568916
_shelx_shelxl_version_number 2018/3
_chemical_oxdiff_formula C28H44Br2O3SSi2
_chemical_oxdiff_usercomment 223K
_shelx_space_group_comment
;
The symmetry employed for this shelxl refinement is uniquely defined
by the following loop, which should always be used as a source of
symmetry information in preference to the above space-group names.
They are only intended as comments.
;
_shelx_estimated_absorpt_t_max 0.786
_shelx_estimated_absorpt_t_min 0.431
_reflns_odcompleteness_completeness 99.97
_reflns_odcompleteness_iscentric 1
_reflns_odcompleteness_theta 26.32
_olex2_refinement_description
;
1. Fixed Uiso
 At 1.2 times of:
  All C(H) groups
 At 1.5 times of:
  All C(H,H,H) groups
2.a Ternary CH refined with riding coordinates:
 C11(H11), C12(H12), C13(H13), C14(H14), C15(H15), C16(H16)
2.b Aromatic/amide H refined with riding coordinates:
 C4(H4), C9(H9)
2.c Idealised Me refined as rotating group:
 C17(H17A,H17B,H17C), C18(H18A,H18B,H18C), C19(H19A,H19B,H19C), C20(H20A,H20B,
 H20C), C21(H21A,H21B,H21C), C22(H22A,H22B,H22C), C23(H23A,H23B,H23C), C24(H24A,
 H24B,H24C), C25(H25A,H25B,H25C), C26(H26A,H26B,H26C), C27(H27A,H27B,H27C),
 C28(H28A,H28B,H28C)
;
_olex2_submission_special_instructions 'No special instructions were received'
_oxdiff_exptl_absorpt_empirical_details
;
Empirical correction (ABSPACK) includes:
- Absorption correction using spherical harmonics
- Frame scaling
;
_oxdiff_exptl_absorpt_empirical_full_max 1.991
_oxdiff_exptl_absorpt_empirical_full_min 0.509

loop_
_space_group_symop_operation_xyz
'x, y, z'
'-x+1/2, y+1/2, -z+1/2'
'-x, -y, -z'
'x-1/2, -y-1/2, z-1/2'

loop_
_atom_site_label
_atom_site_type_symbol
_atom_site_fract_x
_atom_site_fract_y
_atom_site_fract_z
_atom_site_U_iso_or_equiv
_atom_site_adp_type
_atom_site_occupancy
_atom_site_site_symmetry_order
_atom_site_calc_flag
_atom_site_refinement_flags_posn
_atom_site_refinement_flags_adp
_atom_site_refinement_flags_occupancy
_atom_site_disorder_assembly
_atom_site_disorder_group
Br1 Br 0.73459(3) 0.62706(6) 0.20870(2) 0.06990(17) Uani 1 1 d . . . . .
Br2 Br 0.59123(3) 0.73924(6) 0.03417(2) 0.07697(18) Uani 1 1 d . . . . .
S1 S 0.57082(7) 0.84003(11) 0.32057(4) 0.0499(2) Uani 1 1 d . . . . .
Si1 Si 0.65880(8) 0.69181(12) 0.42225(4) 0.0477(3) Uani 1 1 d . . . . .
Si2 Si 0.35749(8) 0.39980(13) 0.16410(4) 0.0518(3) Uani 1 1 d . . . . .
O1 O 0.4883(2) 0.9557(4) 0.22192(11) 0.0771(9) Uani 1 1 d . . . . .
O2 O 0.6277(2) 0.9278(3) 0.14217(11) 0.0733(9) Uani 1 1 d . . . . .
O3 O 0.46690(18) 0.6473(3) 0.16216(9) 0.0499(6) Uani 1 1 d . . . . .
C1 C 0.5517(3) 0.8716(4) 0.21692(15) 0.0496(9) Uani 1 1 d . . . . .
C2 C 0.6033(2) 0.8014(4) 0.26022(13) 0.0410(8) Uani 1 1 d . . . . .
C3 C 0.6760(3) 0.7036(4) 0.26425(13) 0.0468(9) Uani 1 1 d . . . . .
C4 C 0.7044(3) 0.6614(4) 0.31518(14) 0.0500(9) Uani 1 1 d . . . . .
H4 H 0.753078 0.595840 0.323814 0.060 Uiso 1 1 calc R U . . .
C5 C 0.6535(3) 0.7259(4) 0.35085(14) 0.0457(9) Uani 1 1 d . . . . .
C6 C 0.5738(3) 0.8467(5) 0.16144(15) 0.0549(10) Uani 1 1 d . . . . .
C7 C 0.5240(3) 0.7289(4) 0.13411(14) 0.0477(9) Uani 1 1 d . . . . .
C8 C 0.5223(3) 0.6713(5) 0.08638(14) 0.0514(10) Uani 1 1 d . . . . .
C9 C 0.4632(3) 0.5501(5) 0.08458(15) 0.0547(10) Uani 1 1 d . . . . .
H9 H 0.449245 0.489669 0.056407 0.066 Uiso 1 1 calc R U . . .
C10 C 0.4298(3) 0.5365(4) 0.13148(14) 0.0481(9) Uani 1 1 d . . . . .
C11 C 0.7857(3) 0.6526(5) 0.44540(15) 0.0619(11) Uani 1 1 d . . . . .
H11 H 0.802431 0.565780 0.426780 0.074 Uiso 1 1 calc R U . . .
C12 C 0.6047(4) 0.8531(5) 0.45179(17) 0.0692(13) Uani 1 1 d . . . . .
H12 H 0.543199 0.869349 0.432089 0.083 Uiso 1 1 calc R U . . .
C13 C 0.5841(3) 0.5271(5) 0.43082(16) 0.0626(11) Uani 1 1 d . . . . .
H13 H 0.587025 0.507849 0.467831 0.075 Uiso 1 1 calc R U . . .
C14 C 0.3275(3) 0.2536(5) 0.11476(17) 0.0654(12) Uani 1 1 d . . . . .
H14 H 0.385802 0.231485 0.099070 0.078 Uiso 1 1 calc R U . . .
C15 C 0.2569(4) 0.4987(8) 0.1882(2) 0.104(2) Uani 1 1 d . . . . .
H15 H 0.286383 0.561861 0.215311 0.124 Uiso 1 1 calc R U . . .
C16 C 0.4396(4) 0.3264(5) 0.21913(18) 0.0743(14) Uani 1 1 d . . . . .
H16 H 0.411110 0.236678 0.230247 0.089 Uiso 1 1 calc R U . . .
C17 C 0.8569(4) 0.7684(7) 0.4327(2) 0.100(2) Uani 1 1 d . . . . .
H17A H 0.845807 0.793783 0.397006 0.150 Uiso 1 1 calc R U . . .
H17B H 0.920063 0.731527 0.439769 0.150 Uiso 1 1 calc R U . . .
H17C H 0.849355 0.852533 0.453457 0.150 Uiso 1 1 calc R U . . .
C18 C 0.8005(4) 0.6127(6) 0.50257(17) 0.0854(16) Uani 1 1 d . . . . .
H18A H 0.790413 0.696513 0.522998 0.128 Uiso 1 1 calc R U . . .
H18B H 0.864028 0.578124 0.510773 0.128 Uiso 1 1 calc R U . . .
H18C H 0.756433 0.538428 0.509753 0.128 Uiso 1 1 calc R U . . .
C19 C 0.6618(5) 0.9928(6) 0.4478(2) 0.1042(19) Uani 1 1 d . . . . .
H19A H 0.722103 0.983097 0.467695 0.156 Uiso 1 1 calc R U . . .
H19B H 0.627739 1.072266 0.460788 0.156 Uiso 1 1 calc R U . . .
H19C H 0.671379 1.010354 0.412476 0.156 Uiso 1 1 calc R U . . .
C20 C 0.5844(5) 0.8248(7) 0.5078(2) 0.110(2) Uani 1 1 d . . . . .
H20A H 0.539733 0.747006 0.508629 0.166 Uiso 1 1 calc R U . . .
H20B H 0.558522 0.910490 0.521760 0.166 Uiso 1 1 calc R U . . .
H20C H 0.642198 0.799195 0.528005 0.166 Uiso 1 1 calc R U . . .
C21 C 0.4788(3) 0.5521(6) 0.4115(2) 0.0842(15) Uani 1 1 d . . . . .
H21A H 0.454733 0.632117 0.429690 0.126 Uiso 1 1 calc R U . . .
H21B H 0.443002 0.466736 0.417584 0.126 Uiso 1 1 calc R U . . .
H21C H 0.473265 0.572841 0.375354 0.126 Uiso 1 1 calc R U . . .
C22 C 0.6225(4) 0.3924(5) 0.4055(2) 0.0859(15) Uani 1 1 d . . . . .
H22A H 0.622855 0.408749 0.369238 0.129 Uiso 1 1 calc R U . . .
H22B H 0.582837 0.310940 0.411082 0.129 Uiso 1 1 calc R U . . .
H22C H 0.685863 0.373234 0.420396 0.129 Uiso 1 1 calc R U . . .
C23 C 0.2539(4) 0.3058(7) 0.0710(2) 0.0936(17) Uani 1 1 d . . . . .
H23A H 0.194515 0.323586 0.084601 0.140 Uiso 1 1 calc R U . . .
H23B H 0.245559 0.232745 0.044833 0.140 Uiso 1 1 calc R U . . .
H23C H 0.275910 0.393310 0.056441 0.140 Uiso 1 1 calc R U . . .
C24 C 0.2946(5) 0.1141(6) 0.1375(2) 0.102(2) Uani 1 1 d . . . . .
H24A H 0.342948 0.078567 0.162655 0.153 Uiso 1 1 calc R U . . .
H24B H 0.282204 0.043700 0.110710 0.153 Uiso 1 1 calc R U . . .
H24C H 0.237694 0.131700 0.153632 0.153 Uiso 1 1 calc R U . . .
C25 C 0.1956(5) 0.3914(11) 0.2169(4) 0.178(4) Uani 1 1 d . . . . .
H25A H 0.168770 0.319852 0.193111 0.267 Uiso 1 1 calc R U . . .
H25B H 0.145725 0.443401 0.231028 0.267 Uiso 1 1 calc R U . . .
H25C H 0.234744 0.344852 0.244092 0.267 Uiso 1 1 calc R U . . .
C26 C 0.2034(6) 0.5983(11) 0.1517(3) 0.180(4) Uani 1 1 d . . . . .
H26A H 0.244418 0.674451 0.142432 0.270 Uiso 1 1 calc R U . . .
H26B H 0.151261 0.639043 0.167612 0.270 Uiso 1 1 calc R U . . .
H26C H 0.179688 0.546034 0.121371 0.270 Uiso 1 1 calc R U . . .
C27 C 0.4535(5) 0.4223(7) 0.2653(2) 0.117(2) Uani 1 1 d . . . . .
H27A H 0.484599 0.509693 0.256499 0.175 Uiso 1 1 calc R U . . .
H27B H 0.491766 0.373327 0.292307 0.175 Uiso 1 1 calc R U . . .
H27C H 0.393053 0.445349 0.276795 0.175 Uiso 1 1 calc R U . . .
C28 C 0.5366(4) 0.2855(7) 0.2010(3) 0.106(2) Uani 1 1 d . . . . .
H28A H 0.527222 0.221476 0.172045 0.158 Uiso 1 1 calc R U . . .
H28B H 0.574576 0.238154 0.228538 0.158 Uiso 1 1 calc R U . . .
H28C H 0.568367 0.371375 0.191260 0.158 Uiso 1 1 calc R U . . .

loop_
_atom_site_aniso_label
_atom_site_aniso_U_11
_atom_site_aniso_U_22
_atom_site_aniso_U_33
_atom_site_aniso_U_23
_atom_site_aniso_U_13
_atom_site_aniso_U_12
Br1 0.0633(3) 0.1004(4) 0.0464(2) -0.0108(2) 0.00777(19) 0.0128(2)
Br2 0.0785(3) 0.1087(4) 0.0447(2) 0.0005(2) 0.0107(2) -0.0397(3)
S1 0.0600(6) 0.0499(6) 0.0397(5) 0.0084(4) 0.0047(4) 0.0112(5)
Si1 0.0548(6) 0.0523(6) 0.0359(5) 0.0065(5) 0.0045(4) 0.0103(5)
Si2 0.0501(6) 0.0586(7) 0.0471(6) -0.0013(5) 0.0072(5) -0.0130(5)
O1 0.091(2) 0.081(2) 0.0581(19) 0.0199(16) 0.0008(16) 0.0289(19)
O2 0.095(2) 0.078(2) 0.0466(16) 0.0066(15) 0.0040(15) -0.0411(18)
O3 0.0591(16) 0.0498(16) 0.0404(14) 0.0052(12) 0.0031(12) -0.0106(12)
C1 0.056(2) 0.044(2) 0.048(2) 0.0071(17) -0.0011(18) -0.0029(19)
C2 0.050(2) 0.037(2) 0.0355(18) 0.0045(15) 0.0003(15) -0.0056(16)
C3 0.050(2) 0.054(2) 0.0365(19) -0.0011(17) 0.0060(16) -0.0066(19)
C4 0.046(2) 0.058(2) 0.045(2) 0.0029(18) -0.0041(17) 0.0064(18)
C5 0.049(2) 0.046(2) 0.041(2) 0.0073(16) 0.0018(16) 0.0058(17)
C6 0.062(3) 0.060(3) 0.041(2) 0.0147(19) -0.0031(18) -0.009(2)
C7 0.054(2) 0.050(2) 0.038(2) 0.0082(17) -0.0039(16) -0.0126(18)
C8 0.048(2) 0.067(3) 0.039(2) 0.0046(18) 0.0004(16) -0.0106(19)
C9 0.054(2) 0.063(3) 0.046(2) -0.0033(19) 0.0011(18) -0.014(2)
C10 0.046(2) 0.050(2) 0.047(2) 0.0013(18) 0.0008(17) -0.0072(18)
C11 0.065(3) 0.077(3) 0.042(2) -0.003(2) -0.0011(19) 0.013(2)
C12 0.096(3) 0.064(3) 0.049(2) 0.004(2) 0.017(2) 0.025(3)
C13 0.068(3) 0.068(3) 0.051(2) 0.019(2) 0.003(2) 0.006(2)
C14 0.063(3) 0.073(3) 0.059(3) -0.008(2) 0.002(2) -0.022(2)
C15 0.078(4) 0.136(6) 0.103(4) -0.015(4) 0.038(3) 0.000(4)
C16 0.086(3) 0.074(3) 0.060(3) 0.016(2) -0.006(2) -0.029(3)
C17 0.071(3) 0.150(6) 0.078(4) 0.014(4) -0.004(3) -0.022(4)
C18 0.088(4) 0.113(4) 0.051(3) 0.007(3) -0.012(2) 0.020(3)
C19 0.163(6) 0.064(4) 0.087(4) -0.018(3) 0.018(4) 0.001(4)
C20 0.173(6) 0.104(4) 0.061(3) 0.014(3) 0.046(4) 0.068(4)
C21 0.063(3) 0.095(4) 0.094(4) 0.027(3) 0.008(3) -0.007(3)
C22 0.096(4) 0.060(3) 0.100(4) 0.010(3) -0.006(3) 0.003(3)
C23 0.094(4) 0.117(5) 0.066(3) 0.004(3) -0.012(3) -0.035(3)
C24 0.140(5) 0.069(4) 0.089(4) 0.005(3) -0.029(4) -0.034(3)
C25 0.115(6) 0.241(11) 0.196(9) -0.059(8) 0.100(6) -0.046(6)
C26 0.131(6) 0.252(11) 0.157(8) 0.018(7) 0.016(6) 0.121(7)
C27 0.157(6) 0.114(5) 0.072(4) 0.013(3) -0.025(4) -0.053(5)
C28 0.068(3) 0.109(5) 0.135(5) 0.041(4) -0.016(3) -0.004(3)

loop_
_atom_type_symbol
_atom_type_description
_atom_type_scat_dispersion_real
_atom_type_scat_dispersion_imag
_atom_type_scat_source
C C 0.0033 0.0016 'International Tables Vol C Tables 4.2.6.8 and 6.1.1.4'
H H 0.0000 0.0000 'International Tables Vol C Tables 4.2.6.8 and 6.1.1.4'
Br Br -0.2901 2.4595 'International Tables Vol C Tables 4.2.6.8 and 6.1.1.4'
O O 0.0106 0.0060 'International Tables Vol C Tables 4.2.6.8 and 6.1.1.4'
S S 0.1246 0.1234 'International Tables Vol C Tables 4.2.6.8 and 6.1.1.4'
Si Si 0.0817 0.0704 'International Tables Vol C Tables 4.2.6.8 and 6.1.1.4'

loop_
_geom_angle_atom_site_label_1
_geom_angle_atom_site_label_2
_geom_angle_atom_site_label_3
_geom_angle
_geom_angle_site_symmetry_1
_geom_angle_site_symmetry_3
_geom_angle_publ_flag
C5 S1 C2 93.54(18) . . ?
C11 Si1 C5 107.11(17) . . ?
C11 Si1 C12 116.0(2) . . ?
C11 Si1 C13 109.8(2) . . ?
C12 Si1 C5 107.19(18) . . ?
C12 Si1 C13 109.7(2) . . ?
C13 Si1 C5 106.56(18) . . ?
C10 Si2 C14 105.56(19) . . ?
C10 Si2 C16 105.26(18) . . ?
C15 Si2 C10 107.1(2) . . ?
C15 Si2 C14 117.1(3) . . ?
C15 Si2 C16 110.9(3) . . ?
C16 Si2 C14 110.1(2) . . ?
C7 O3 C10 108.2(3) . . ?
O1 C1 C2 122.2(4) . . ?
O1 C1 C6 115.1(3) . . ?
C2 C1 C6 122.7(4) . . ?
C1 C2 S1 117.7(3) . . ?
C3 C2 S1 109.5(3) . . ?
C3 C2 C1 132.8(3) . . ?
C2 C3 Br1 125.2(3) . . ?
C2 C3 C4 113.6(3) . . ?
C4 C3 Br1 121.2(3) . . ?
C3 C4 H4 123.2 . . ?
C5 C4 C3 113.7(3) . . ?
C5 C4 H4 123.2 . . ?
S1 C5 Si1 121.2(2) . . ?
C4 C5 S1 109.7(3) . . ?
C4 C5 Si1 128.9(3) . . ?
O2 C6 C1 119.7(4) . . ?
O2 C6 C7 123.8(4) . . ?
C7 C6 C1 116.4(3) . . ?
O3 C7 C6 115.8(3) . . ?
C8 C7 O3 108.6(3) . . ?
C8 C7 C6 135.5(4) . . ?
C7 C8 Br2 125.4(3) . . ?
C7 C8 C9 107.6(3) . . ?
C9 C8 Br2 127.0(3) . . ?
C8 C9 H9 126.1 . . ?
C10 C9 C8 107.7(3) . . ?
C10 C9 H9 126.1 . . ?
O3 C10 Si2 115.6(3) . . ?
C9 C10 Si2 136.2(3) . . ?
C9 C10 O3 107.9(3) . . ?
Si1 C11 H11 105.6 . . ?
C17 C11 Si1 115.3(3) . . ?
C17 C11 H11 105.6 . . ?
C17 C11 C18 110.4(4) . . ?
C18 C11 Si1 113.3(3) . . ?
C18 C11 H11 105.6 . . ?
Si1 C12 H12 106.5 . . ?
C19 C12 Si1 113.7(3) . . ?
C19 C12 H12 106.5 . . ?
C19 C12 C20 110.9(5) . . ?
C20 C12 Si1 112.2(3) . . ?
C20 C12 H12 106.5 . . ?
Si1 C13 H13 107.1 . . ?
C21 C13 Si1 112.2(3) . . ?
C21 C13 H13 107.1 . . ?
C22 C13 Si1 112.2(3) . . ?
C22 C13 H13 107.1 . . ?
C22 C13 C21 110.7(4) . . ?
Si2 C14 H14 107.0 . . ?
C23 C14 Si2 111.8(4) . . ?
C23 C14 H14 107.0 . . ?
C24 C14 Si2 113.6(3) . . ?
C24 C14 H14 107.0 . . ?
C24 C14 C23 110.1(4) . . ?
Si2 C15 H15 104.5 . . ?
C25 C15 Si2 109.4(5) . . ?
C25 C15 H15 104.5 . . ?
C26 C15 Si2 116.8(5) . . ?
C26 C15 H15 104.5 . . ?
C26 C15 C25 115.5(6) . . ?
Si2 C16 H16 106.8 . . ?
C27 C16 Si2 115.1(4) . . ?
C27 C16 H16 106.8 . . ?
C27 C16 C28 110.0(5) . . ?
C28 C16 Si2 110.9(4) . . ?
C28 C16 H16 106.8 . . ?
C11 C17 H17A 109.5 . . ?
C11 C17 H17B 109.5 . . ?
C11 C17 H17C 109.5 . . ?
H17A C17 H17B 109.5 . . ?
H17A C17 H17C 109.5 . . ?
H17B C17 H17C 109.5 . . ?
C11 C18 H18A 109.5 . . ?
C11 C18 H18B 109.5 . . ?
C11 C18 H18C 109.5 . . ?
H18A C18 H18B 109.5 . . ?
H18A C18 H18C 109.5 . . ?
H18B C18 H18C 109.5 . . ?
C12 C19 H19A 109.5 . . ?
C12 C19 H19B 109.5 . . ?
C12 C19 H19C 109.5 . . ?
H19A C19 H19B 109.5 . . ?
H19A C19 H19C 109.5 . . ?
H19B C19 H19C 109.5 . . ?
C12 C20 H20A 109.5 . . ?
C12 C20 H20B 109.5 . . ?
C12 C20 H20C 109.5 . . ?
H20A C20 H20B 109.5 . . ?
H20A C20 H20C 109.5 . . ?
H20B C20 H20C 109.5 . . ?
C13 C21 H21A 109.5 . . ?
C13 C21 H21B 109.5 . . ?
C13 C21 H21C 109.5 . . ?
H21A C21 H21B 109.5 . . ?
H21A C21 H21C 109.5 . . ?
H21B C21 H21C 109.5 . . ?
C13 C22 H22A 109.5 . . ?
C13 C22 H22B 109.5 . . ?
C13 C22 H22C 109.5 . . ?
H22A C22 H22B 109.5 . . ?
H22A C22 H22C 109.5 . . ?
H22B C22 H22C 109.5 . . ?
C14 C23 H23A 109.5 . . ?
C14 C23 H23B 109.5 . . ?
C14 C23 H23C 109.5 . . ?
H23A C23 H23B 109.5 . . ?
H23A C23 H23C 109.5 . . ?
H23B C23 H23C 109.5 . . ?
C14 C24 H24A 109.5 . . ?
C14 C24 H24B 109.5 . . ?
C14 C24 H24C 109.5 . . ?
H24A C24 H24B 109.5 . . ?
H24A C24 H24C 109.5 . . ?
H24B C24 H24C 109.5 . . ?
C15 C25 H25A 109.5 . . ?
C15 C25 H25B 109.5 . . ?
C15 C25 H25C 109.5 . . ?
H25A C25 H25B 109.5 . . ?
H25A C25 H25C 109.5 . . ?
H25B C25 H25C 109.5 . . ?
C15 C26 H26A 109.5 . . ?
C15 C26 H26B 109.5 . . ?
C15 C26 H26C 109.5 . . ?
H26A C26 H26B 109.5 . . ?
H26A C26 H26C 109.5 . . ?
H26B C26 H26C 109.5 . . ?
C16 C27 H27A 109.5 . . ?
C16 C27 H27B 109.5 . . ?
C16 C27 H27C 109.5 . . ?
H27A C27 H27B 109.5 . . ?
H27A C27 H27C 109.5 . . ?
H27B C27 H27C 109.5 . . ?
C16 C28 H28A 109.5 . . ?
C16 C28 H28B 109.5 . . ?
C16 C28 H28C 109.5 . . ?
H28A C28 H28B 109.5 . . ?
H28A C28 H28C 109.5 . . ?
H28B C28 H28C 109.5 . . ?

loop_
_geom_bond_atom_site_label_1
_geom_bond_atom_site_label_2
_geom_bond_distance
_geom_bond_site_symmetry_2
_geom_bond_publ_flag
Br1 C3 1.880(4) . ?
Br2 C8 1.863(4) . ?
S1 C2 1.723(4) . ?
S1 C5 1.713(4) . ?
Si1 C5 1.886(4) . ?
Si1 C11 1.878(4) . ?
Si1 C12 1.878(4) . ?
Si1 C13 1.882(5) . ?
Si2 C10 1.884(4) . ?
Si2 C14 1.888(4) . ?
Si2 C15 1.857(6) . ?
Si2 C16 1.885(5) . ?
O1 C1 1.206(5) . ?
O2 C6 1.216(4) . ?
O3 C7 1.371(4) . ?
O3 C10 1.374(4) . ?
C1 C2 1.440(5) . ?
C1 C6 1.530(6) . ?
C2 C3 1.368(5) . ?
C3 C4 1.407(5) . ?
C4 H4 0.9300 . ?
C4 C5 1.370(5) . ?
C6 C7 1.448(5) . ?
C7 C8 1.354(5) . ?
C8 C9 1.398(5) . ?
C9 H9 0.9300 . ?
C9 C10 1.363(5) . ?
C11 H11 0.9800 . ?
C11 C17 1.530(7) . ?
C11 C18 1.533(6) . ?
C12 H12 0.9800 . ?
C12 C19 1.534(7) . ?
C12 C20 1.542(6) . ?
C13 H13 0.9800 . ?
C13 C21 1.546(6) . ?
C13 C22 1.536(7) . ?
C14 H14 0.9800 . ?
C14 C23 1.548(7) . ?
C14 C24 1.513(7) . ?
C15 H15 0.9800 . ?
C15 C25 1.559(10) . ?
C15 C26 1.480(9) . ?
C16 H16 0.9800 . ?
C16 C27 1.494(7) . ?
C16 C28 1.546(7) . ?
C17 H17A 0.9600 . ?
C17 H17B 0.9600 . ?
C17 H17C 0.9600 . ?
C18 H18A 0.9600 . ?
C18 H18B 0.9600 . ?
C18 H18C 0.9600 . ?
C19 H19A 0.9600 . ?
C19 H19B 0.9600 . ?
C19 H19C 0.9600 . ?
C20 H20A 0.9600 . ?
C20 H20B 0.9600 . ?
C20 H20C 0.9600 . ?
C21 H21A 0.9600 . ?
C21 H21B 0.9600 . ?
C21 H21C 0.9600 . ?
C22 H22A 0.9600 . ?
C22 H22B 0.9600 . ?
C22 H22C 0.9600 . ?
C23 H23A 0.9600 . ?
C23 H23B 0.9600 . ?
C23 H23C 0.9600 . ?
C24 H24A 0.9600 . ?
C24 H24B 0.9600 . ?
C24 H24C 0.9600 . ?
C25 H25A 0.9600 . ?
C25 H25B 0.9600 . ?
C25 H25C 0.9600 . ?
C26 H26A 0.9600 . ?
C26 H26B 0.9600 . ?
C26 H26C 0.9600 . ?
C27 H27A 0.9600 . ?
C27 H27B 0.9600 . ?
C27 H27C 0.9600 . ?
C28 H28A 0.9600 . ?
C28 H28B 0.9600 . ?
C28 H28C 0.9600 . ?

loop_
_geom_torsion_atom_site_label_1
_geom_torsion_atom_site_label_2
_geom_torsion_atom_site_label_3
_geom_torsion_atom_site_label_4
_geom_torsion
_geom_torsion_site_symmetry_1
_geom_torsion_site_symmetry_2
_geom_torsion_site_symmetry_3
_geom_torsion_site_symmetry_4
_geom_torsion_publ_flag
Br1 C3 C4 C5 -179.2(3) . . . . ?
Br2 C8 C9 C10 177.7(3) . . . . ?
S1 C2 C3 Br1 179.4(2) . . . . ?
S1 C2 C3 C4 0.0(4) . . . . ?
O1 C1 C2 S1 0.6(5) . . . . ?
O1 C1 C2 C3 179.5(4) . . . . ?
O1 C1 C6 O2 85.9(5) . . . . ?
O1 C1 C6 C7 -91.2(5) . . . . ?
O2 C6 C7 O3 179.2(4) . . . . ?
O2 C6 C7 C8 3.1(8) . . . . ?
O3 C7 C8 Br2 -178.1(3) . . . . ?
O3 C7 C8 C9 -0.4(4) . . . . ?
C1 C2 C3 Br1 0.4(6) . . . . ?
C1 C2 C3 C4 -179.1(4) . . . . ?
C1 C6 C7 O3 -3.8(5) . . . . ?
C1 C6 C7 C8 -179.9(4) . . . . ?
C2 S1 C5 Si1 -174.9(2) . . . . ?
C2 S1 C5 C4 0.3(3) . . . . ?
C2 C1 C6 O2 -93.4(5) . . . . ?
C2 C1 C6 C7 89.4(5) . . . . ?
C2 C3 C4 C5 0.3(5) . . . . ?
C3 C4 C5 S1 -0.4(4) . . . . ?
C3 C4 C5 Si1 174.3(3) . . . . ?
C5 S1 C2 C1 179.0(3) . . . . ?
C5 S1 C2 C3 -0.1(3) . . . . ?
C5 Si1 C11 C17 55.1(4) . . . . ?
C5 Si1 C11 C18 -176.2(3) . . . . ?
C5 Si1 C12 C19 -66.0(4) . . . . ?
C5 Si1 C12 C20 167.2(4) . . . . ?
C5 Si1 C13 C21 -63.4(4) . . . . ?
C5 Si1 C13 C22 62.0(3) . . . . ?
C6 C1 C2 S1 179.9(3) . . . . ?
C6 C1 C2 C3 -1.1(6) . . . . ?
C6 C7 C8 Br2 -1.8(7) . . . . ?
C6 C7 C8 C9 175.9(4) . . . . ?
C7 O3 C10 Si2 174.6(2) . . . . ?
C7 O3 C10 C9 -0.5(4) . . . . ?
C7 C8 C9 C10 0.1(5) . . . . ?
C8 C9 C10 Si2 -173.4(3) . . . . ?
C8 C9 C10 O3 0.2(4) . . . . ?
C10 Si2 C14 C23 -71.4(4) . . . . ?
C10 Si2 C14 C24 163.2(4) . . . . ?
C10 Si2 C15 C25 -178.6(5) . . . . ?
C10 Si2 C15 C26 47.7(7) . . . . ?
C10 Si2 C16 C27 78.2(4) . . . . ?
C10 Si2 C16 C28 -47.5(4) . . . . ?
C10 O3 C7 C6 -176.6(3) . . . . ?
C10 O3 C7 C8 0.5(4) . . . . ?
C11 Si1 C5 S1 -149.9(2) . . . . ?
C11 Si1 C5 C4 36.0(4) . . . . ?
C11 Si1 C12 C19 53.6(4) . . . . ?
C11 Si1 C12 C20 -73.2(5) . . . . ?
C11 Si1 C13 C21 -179.0(3) . . . . ?
C11 Si1 C13 C22 -53.7(4) . . . . ?
C12 Si1 C5 S1 -24.7(3) . . . . ?
C12 Si1 C5 C4 161.1(4) . . . . ?
C12 Si1 C11 C17 -64.5(4) . . . . ?
C12 Si1 C11 C18 64.1(4) . . . . ?
C12 Si1 C13 C21 52.3(4) . . . . ?
C12 Si1 C13 C22 177.7(3) . . . . ?
C13 Si1 C5 S1 92.6(3) . . . . ?
C13 Si1 C5 C4 -81.5(4) . . . . ?
C13 Si1 C11 C17 170.5(4) . . . . ?
C13 Si1 C11 C18 -60.9(4) . . . . ?
C13 Si1 C12 C19 178.7(4) . . . . ?
C13 Si1 C12 C20 51.9(5) . . . . ?
C14 Si2 C10 O3 -174.4(3) . . . . ?
C14 Si2 C10 C9 -1.1(5) . . . . ?
C14 Si2 C15 C25 63.2(6) . . . . ?
C14 Si2 C15 C26 -70.4(7) . . . . ?
C14 Si2 C16 C27 -168.5(4) . . . . ?
C14 Si2 C16 C28 65.8(4) . . . . ?
C15 Si2 C10 O3 60.2(4) . . . . ?
C15 Si2 C10 C9 -126.6(5) . . . . ?
C15 Si2 C14 C23 47.5(4) . . . . ?
C15 Si2 C14 C24 -77.8(5) . . . . ?
C15 Si2 C16 C27 -37.3(5) . . . . ?
C15 Si2 C16 C28 -163.0(4) . . . . ?
C16 Si2 C10 O3 -57.9(3) . . . . ?
C16 Si2 C10 C9 115.3(4) . . . . ?
C16 Si2 C14 C23 175.4(3) . . . . ?
C16 Si2 C14 C24 50.1(4) . . . . ?
C16 Si2 C15 C25 -64.3(6) . . . . ?
C16 Si2 C15 C26 162.1(6) . . . . ?
